data_7040113
loop_
_publ_author_name
'Huang, Wen-Huan'
'Li, Jia-Zhi'
'Gao, Lu-Sha'
'Wang, Yan-Xin'
'Liu, Shu-Ya'
'Jiang, Min'
'Liu, Tong'
'Wang, Yao-Yu'

_publ_section_title
;
 The influence of structural isomerism on fluorescence and organic dye
 selective adsorption in two complexes based on flexible ligands.
;
_journal_issue 38
_journal_name_full 'Dalton transactions (Cambridge, England : 2003)'
_journal_page_first 15060
_journal_page_last 15066
_journal_paper_doi 10.1039/c6dt02090a
_journal_volume 45
_journal_year 2016
_chemical_formula_moiety 'C48 H34 Cd N O17'
_chemical_formula_sum 'C48 H34 Cd N O17'
_chemical_formula_weight 1009.16
_chemical_name_systematic
;
 ? 
;
_space_group_crystal_system triclinic
_space_group_IT_number 2
_space_group_name_Hall '-P 1'
_space_group_name_H-M_alt 'P -1'
_symmetry_space_group_name_Hall '-P 1'
_symmetry_space_group_name_H-M 'P -1'
_atom_sites_solution_hydrogens geom
_atom_sites_solution_primary iterative
_atom_sites_solution_secondary difmap
_audit_creation_date 2015-05-04
_audit_creation_method
;
Olex2 1.2
(compiled 2015.01.26 svn.r3150 for OlexSys, GUI svn.r4998)
;
_audit_update_record
;
2016-07-26 deposited with the CCDC.
2016-08-01 downloaded from the CCDC.
;
_cell_angle_alpha 79.844(2)
_cell_angle_beta 82.668(2)
_cell_angle_gamma 71.385(2)
_cell_formula_units_Z 2
_cell_length_a 10.0495(13)
_cell_length_b 11.2187(14)
_cell_length_c 19.950(2)
_cell_measurement_reflns_used 4263
_cell_measurement_temperature 296(2)
_cell_measurement_theta_max 26.14
_cell_measurement_theta_min 2.41
_cell_volume 2092.0(4)
_computing_cell_refinement 'SAINT v7.68A (Bruker, 2009)'
_computing_data_reduction 'SAINT v7.68A (Bruker, 2009)'
_computing_molecular_graphics 'Olex2 (Dolomanov et al., 2009)'
_computing_publication_material 'Olex2 (Dolomanov et al., 2009)'
_computing_structure_refinement 'XL (Sheldrick, 2008)'
_computing_structure_solution
;
Superflip (Palatinus & Chapuis, 2007;Palatinus & van der Lee, 2008;
Palatinus et al., 2012)
;
_diffrn_ambient_temperature 296.15
_diffrn_measured_fraction_theta_full 0.988
_diffrn_measured_fraction_theta_max 0.988
_diffrn_measurement_device_type 'Bruker APEX-II CCD'
_diffrn_measurement_method '\f and \w scans'
_diffrn_radiation_monochromator graphite
_diffrn_radiation_type MoK\a
_diffrn_radiation_wavelength 0.71073
_diffrn_reflns_av_R_equivalents 0.0207
_diffrn_reflns_av_unetI/netI 0.0456
_diffrn_reflns_limit_h_max 11
_diffrn_reflns_limit_h_min -10
_diffrn_reflns_limit_k_max 13
_diffrn_reflns_limit_k_min -7
_diffrn_reflns_limit_l_max 23
_diffrn_reflns_limit_l_min -23
_diffrn_reflns_number 10400
_diffrn_reflns_theta_full 25.01
_diffrn_reflns_theta_max 25.01
_diffrn_reflns_theta_min 1.04
_diffrn_source 'fine-focus sealed tube'
_diffrn_standards_number 0
_exptl_absorpt_coefficient_mu 0.605
_exptl_absorpt_correction_T_max 0.7454
_exptl_absorpt_correction_T_min 0.6729
_exptl_absorpt_correction_type multi-scan
_exptl_absorpt_process_details
;
SADABS-2008/1 (Bruker,2008) was used for absorption correction.
wR2(int) was 0.0534 before and 0.0338 after correction.
The Ratio of minimum to maximum transmission is 0.9027.
The \l/2 correction factor is 0.0015.
;
_exptl_crystal_colour colorless
_exptl_crystal_density_diffrn 1.602
_exptl_crystal_density_method 'not measured'
_exptl_crystal_description block
_exptl_crystal_F_000 1026
_exptl_crystal_size_max 0.31
_exptl_crystal_size_mid 0.27
_exptl_crystal_size_min 0.23
_refine_diff_density_max 0.518
_refine_diff_density_min -0.508
_refine_diff_density_rms 0.110
_refine_ls_extinction_method none
_refine_ls_goodness_of_fit_ref 1.068
_refine_ls_hydrogen_treatment mixed
_refine_ls_matrix_type full
_refine_ls_number_parameters 614
_refine_ls_number_reflns 7283
_refine_ls_number_restraints 0
_refine_ls_restrained_S_all 1.068
_refine_ls_R_factor_all 0.0500
_refine_ls_R_factor_gt 0.0415
_refine_ls_shift/su_max 0.002
_refine_ls_shift/su_mean 0.000
_refine_ls_structure_factor_coef Fsqd
_refine_ls_weighting_details 'calc w=1/[\s^2^(Fo^2^)+(0.0730P)^2^+2.4650P] where P=(Fo^2^+2Fc^2^)/3'
_refine_ls_weighting_scheme calc
_refine_ls_wR_factor_gt 0.1176
_refine_ls_wR_factor_ref 0.1347
_reflns_number_gt 6372
_reflns_number_total 7283
_reflns_threshold_expression >2sigma(I)
_cod_data_source_file c6dt02090a2.cif
_cod_data_source_block 2
_cod_depositor_comments
;Adding full bibliography for 7040112--7040113.cif.

 Adding full bibliography for 7040112--7040113.cif.
;
_cod_database_code 7040113
_olex2_refinement_description
;
1. Fixed Uiso
 At 1.2 times of:
  All C(H) groups, H16 of O16, All C(H,H) groups
 At 1.5 times of:
  H5 of O5, H8 of O8, H12 of O12
2.a Riding coordinates:
 O16(H16)
2.b Secondary CH2 refined with riding coordinates:
 C48(H48A,H48B)
2.c Aromatic/amide H refined with riding coordinates:
 C33(H33), C30(H30), C32(H32), C37(H37), C39(H39), C12(H12A), C31(H31),
 C38(H38), C17(H17), C46(H46), C16(H16A), C18(H18), C40(H40), C27(H27),
 C19(H19), C9(H9), C10(H10), C11(H11), C44(H44), C6(H6), C45(H45), C43(H43),
 C4(H4), C25(H25), C3(H3), C24(H24)
2.d Idealised tetrahedral OH refined as rotating group:
 O8(H8), O5(H5), O12(H12)
;
_olex2_submission_special_instructions 'No special instructions were received'

loop_
_space_group_symop_id
_space_group_symop_operation_xyz
1 'x, y, z'
2 '-x, -y, -z'

loop_
_atom_site_label
_atom_site_type_symbol
_atom_site_fract_x
_atom_site_fract_y
_atom_site_fract_z
_atom_site_U_iso_or_equiv
_atom_site_adp_type
_atom_site_occupancy
_atom_site_calc_flag
_atom_site_refinement_flags_posn
Cd1 Cd 0.14892(3) 0.55877(3) 0.513847(14) 0.03030(12) Uani 1 d .
O8 O 0.3881(4) 0.1905(4) 1.0237(2) 0.0777(13) Uani 1 d .
H8 H 0.4553 0.1664 1.0474 0.117 Uiso 1 calc GR
O16 O -0.2850(4) 1.2231(4) 0.0452(2) 0.0729(12) Uani 1 d .
H16 H -0.3651 1.2769 0.0344 0.088 Uiso 1 d R
O14 O 0.2504(3) 0.7732(3) 0.13451(15) 0.0467(8) Uani 1 d .
O10 O 0.2859(3) 0.4894(3) 0.42066(15) 0.0386(7) Uani 1 d .
O4 O -0.6939(3) 1.4216(3) 0.59281(15) 0.0374(7) Uani 1 d .
O9 O 0.1489(3) 0.6836(3) 0.39332(15) 0.0393(7) Uani 1 d .
C33 C 0.6544(5) 0.0447(5) 0.2881(3) 0.0466(11) Uani 1 d .
H33 H 0.6230 -0.0264 0.2989 0.056 Uiso 1 calc R
O3 O -0.2742(4) 0.9983(3) 0.78645(17) 0.0514(9) Uani 1 d .
O5 O -0.8114(4) 1.4414(4) 0.69472(17) 0.0623(11) Uani 1 d .
H5 H -0.8726 1.4924 0.6716 0.093 Uiso 1 calc GR
O6 O -0.1337(3) 0.5619(3) 0.87432(16) 0.0472(8) Uani 1 d .
O1 O 0.0052(3) 0.5864(3) 0.61580(14) 0.0369(7) Uani 1 d .
O11 O 0.5409(4) 0.3616(3) 0.19292(17) 0.0667(12) Uani 1 d .
O13 O 0.8276(4) -0.1744(3) 0.3638(2) 0.0596(10) Uani 1 d .
C30 C 0.7394(6) 0.2586(5) 0.2607(3) 0.0562(14) Uani 1 d .
H30 H 0.7666 0.3320 0.2530 0.067 Uiso 1 calc R
C47 C 0.3834(5) 0.8937(4) 0.5317(2) 0.0389(10) Uani 1 d .
C36 C 0.1170(5) 0.8560(4) 0.1298(2) 0.0386(10) Uani 1 d .
O15 O -0.3850(4) 1.0721(4) 0.0890(2) 0.0795(13) Uani 1 d .
C41 C -0.1408(5) 1.0279(4) 0.0998(2) 0.0421(11) Uani 1 d .
C32 C 0.5723(5) 0.1537(5) 0.2517(3) 0.0527(13) Uani 1 d .
H32 H 0.4876 0.1552 0.2369 0.063 Uiso 1 calc R
O12 O 0.9999(4) -0.0865(3) 0.3484(2) 0.0581(10) Uani 1 d .
H12 H 1.0477 -0.1594 0.3612 0.087 Uiso 1 calc GR
C37 C -0.0029(5) 0.8270(4) 0.1555(2) 0.0470(12) Uani 1 d .
H37 H 0.0028 0.7501 0.1834 0.056 Uiso 1 calc R
O2 O -0.1596(4) 0.7625(3) 0.57879(16) 0.0550(10) Uani 1 d .
C39 C 0.1093(5) 0.9736(4) 0.0911(3) 0.0476(12) Uani 1 d .
H39 H 0.1912 0.9944 0.0750 0.057 Uiso 1 calc R
O1W O 0.0862(3) 0.3684(3) 0.52365(17) 0.0360(7) Uani 1 d .
C12 C -0.4708(5) 1.2286(4) 0.6512(2) 0.0348(9) Uani 1 d .
H12A H -0.4629 1.2542 0.6043 0.042 Uiso 1 calc R
C34 C 0.7822(4) 0.0394(4) 0.3085(2) 0.0376(10) Uani 1 d .
C31 C 0.8226(5) 0.1469(5) 0.2959(3) 0.0509(12) Uani 1 d .
H31 H 0.9070 0.1453 0.3110 0.061 Uiso 1 calc R
C42 C -0.2803(6) 1.1132(5) 0.0778(3) 0.0544(13) Uani 1 d .
C38 C -0.1335(5) 0.9119(5) 0.1402(3) 0.0489(12) Uani 1 d .
H38 H -0.2155 0.8915 0.1567 0.059 Uiso 1 calc R
C26 C 0.2857(4) 0.6707(4) 0.1863(2) 0.0346(9) Uani 1 d .
O7 O 0.4735(4) 0.3558(4) 0.9894(2) 0.0759(13) Uani 1 d .
C15 C -0.0037(5) 0.5015(4) 0.8991(2) 0.0385(10) Uani 1 d .
C17 C 0.1345(6) 0.3217(5) 0.9691(3) 0.0535(13) Uani 1 d .
H17 H 0.1443 0.2432 0.9961 0.064 Uiso 1 calc R
C46 C 0.2483(5) 0.9274(4) 0.5111(2) 0.0439(11) Uani 1 d .
H46 H 0.2003 1.0123 0.4971 0.053 Uiso 1 calc R
C13 C -0.5887(4) 1.2879(4) 0.6894(2) 0.0328(9) Uani 1 d .
C21 C 0.3783(6) 0.3041(5) 0.9917(3) 0.0575(14) Uani 1 d .
C20 C 0.2471(5) 0.3712(5) 0.9579(2) 0.0502(13) Uani 1 d .
C16 C 0.0081(5) 0.3870(5) 0.9410(2) 0.0450(11) Uani 1 d .
H16A H -0.0678 0.3545 0.9500 0.054 Uiso 1 calc R
C22 C 0.2387(4) 0.5841(4) 0.3762(2) 0.0308(9) Uani 1 d .
C18 C 0.1073(5) 0.5521(5) 0.8875(3) 0.0518(13) Uani 1 d .
H18 H 0.0980 0.6294 0.8594 0.062 Uiso 1 calc R
C40 C -0.0191(5) 1.0586(4) 0.0768(3) 0.0491(12) Uani 1 d .
H40 H -0.0242 1.1376 0.0514 0.059 Uiso 1 calc R
N1 N 0.2488(4) 0.7105(3) 0.52928(18) 0.0368(8) Uani 1 d .
C27 C 0.3852(5) 0.5639(4) 0.1671(2) 0.0378(10) Uani 1 d .
H27 H 0.4156 0.5588 0.1214 0.045 Uiso 1 calc R
C48 C 0.4575(6) 0.9895(5) 0.5331(3) 0.0502(12) Uani 1 d .
H48A H 0.5193 0.9604 0.5702 0.060 Uiso 1 calc R
H48B H 0.3886 1.0694 0.5418 0.060 Uiso 1 calc R
C19 C 0.2313(5) 0.4885(5) 0.9175(3) 0.0573(14) Uani 1 d .
H19 H 0.3047 0.5240 0.9107 0.069 Uiso 1 calc R
C14 C -0.7022(4) 1.3901(4) 0.6545(2) 0.0358(10) Uani 1 d .
C9 C -0.4960(5) 1.1517(4) 0.7903(2) 0.0407(10) Uani 1 d .
H9 H -0.5043 1.1251 0.8371 0.049 Uiso 1 calc R
C10 C -0.6004(5) 1.2512(4) 0.7601(2) 0.0403(10) Uani 1 d .
H10 H -0.6783 1.2940 0.7865 0.048 Uiso 1 calc R
C5 C -0.1440(4) 0.6561(4) 0.8178(2) 0.0385(10) Uani 1 d .
C11 C -0.3630(4) 1.1308(4) 0.6816(2) 0.0381(10) Uani 1 d .
H11 H -0.2815 1.0924 0.6559 0.046 Uiso 1 calc R
C44 C 0.4501(5) 0.7649(4) 0.5501(2) 0.0415(10) Uani 1 d .
H44 H 0.5412 0.7376 0.5640 0.050 Uiso 1 calc R
C6 C -0.1992(4) 0.7813(4) 0.8275(2) 0.0401(10) Uani 1 d .
H6 H -0.2204 0.8028 0.8714 0.048 Uiso 1 calc R
C8 C -0.3790(4) 1.0913(4) 0.7511(2) 0.0336(9) Uani 1 d .
C45 C 0.1848(5) 0.8345(4) 0.5115(2) 0.0424(11) Uani 1 d .
H45 H 0.0930 0.8596 0.4988 0.051 Uiso 1 calc R
C7 C -0.2228(4) 0.8749(4) 0.7713(2) 0.0370(10) Uani 1 d .
C43 C 0.3816(5) 0.6783(4) 0.5476(2) 0.0402(10) Uani 1 d .
H43 H 0.4294 0.5925 0.5592 0.048 Uiso 1 calc R
C29 C 0.6156(5) 0.2590(4) 0.2375(2) 0.0455(12) Uani 1 d .
C1 C -0.0944(4) 0.6885(4) 0.6255(2) 0.0331(9) Uani 1 d .
C4 C -0.1081(4) 0.6211(4) 0.7533(2) 0.0363(10) Uani 1 d .
H4 H -0.0685 0.5361 0.7477 0.044 Uiso 1 calc R
C35 C 0.8706(5) -0.0847(5) 0.3430(2) 0.0425(11) Uani 1 d .
C2 C -0.1325(4) 0.7162(4) 0.6970(2) 0.0303(9) Uani 1 d .
C25 C 0.2348(4) 0.6784(4) 0.2534(2) 0.0347(9) Uani 1 d .
H25 H 0.1651 0.7506 0.2652 0.042 Uiso 1 calc R
C28 C 0.4392(5) 0.4636(4) 0.2177(2) 0.0378(10) Uani 1 d .
C3 C -0.1918(4) 0.8428(4) 0.7058(2) 0.0342(9) Uani 1 d .
H3 H -0.2107 0.9057 0.6681 0.041 Uiso 1 calc R
C23 C 0.2894(4) 0.5766(4) 0.3032(2) 0.0310(9) Uani 1 d .
C24 C 0.3930(4) 0.4681(4) 0.2853(2) 0.0343(9) Uani 1 d .
H24 H 0.4303 0.4001 0.3185 0.041 Uiso 1 calc R
H1WA H 0.131(5) 0.328(5) 0.494(3) 0.041 Uiso 1 d R
H1WB H 0.117(7) 0.333(7) 0.563(4) 0.09(2) Uiso 1 d .

loop_
_atom_site_aniso_label
_atom_site_aniso_U_11
_atom_site_aniso_U_22
_atom_site_aniso_U_33
_atom_site_aniso_U_23
_atom_site_aniso_U_13
_atom_site_aniso_U_12
Cd1 0.03176(19) 0.02720(18) 0.03109(18) -0.00065(12) -0.00366(12) -0.00916(13)
O8 0.053(2) 0.075(3) 0.081(3) 0.036(2) -0.019(2) -0.007(2)
O16 0.050(2) 0.050(2) 0.101(3) 0.025(2) -0.028(2) -0.0003(18)
O14 0.0460(19) 0.0384(18) 0.0374(17) 0.0091(14) -0.0035(14) 0.0049(15)
O10 0.0381(17) 0.0350(17) 0.0338(15) 0.0021(13) -0.0044(13) -0.0015(13)
O4 0.0403(17) 0.0300(16) 0.0363(17) 0.0060(13) -0.0075(13) -0.0069(13)
O9 0.0358(16) 0.0343(16) 0.0353(16) 0.0008(13) -0.0036(13) 0.0040(14)
C33 0.045(3) 0.036(3) 0.055(3) 0.005(2) -0.014(2) -0.010(2)
O3 0.058(2) 0.0370(18) 0.0487(19) -0.0164(15) -0.0307(16) 0.0163(16)
O5 0.049(2) 0.068(3) 0.0388(18) -0.0019(17) -0.0048(16) 0.0232(18)
O6 0.0405(18) 0.052(2) 0.0370(17) 0.0112(15) -0.0077(14) -0.0050(15)
O1 0.0338(16) 0.0316(16) 0.0352(15) -0.0021(12) -0.0065(12) 0.0041(13)
O11 0.078(3) 0.045(2) 0.0370(18) 0.0071(15) 0.0065(17) 0.0260(19)
O13 0.058(2) 0.0382(19) 0.077(3) 0.0171(18) -0.0195(19) -0.0150(17)
C30 0.069(4) 0.037(3) 0.061(3) 0.002(2) 0.001(3) -0.022(3)
C47 0.048(3) 0.036(2) 0.038(2) -0.0056(19) 0.006(2) -0.023(2)
C36 0.041(3) 0.034(2) 0.032(2) -0.0016(18) -0.0146(19) 0.004(2)
O15 0.043(2) 0.089(3) 0.093(3) 0.027(3) -0.027(2) -0.014(2)
C41 0.041(3) 0.037(2) 0.042(3) 0.001(2) -0.015(2) -0.002(2)
C32 0.032(2) 0.055(3) 0.063(3) 0.009(3) -0.017(2) -0.006(2)
O12 0.0383(19) 0.047(2) 0.074(2) 0.0130(19) -0.0121(17) -0.0008(16)
C37 0.054(3) 0.035(2) 0.047(3) 0.013(2) -0.019(2) -0.010(2)
O2 0.077(3) 0.0338(18) 0.0366(18) -0.0061(14) -0.0182(17) 0.0136(17)
C39 0.048(3) 0.039(3) 0.050(3) 0.007(2) -0.016(2) -0.008(2)
O1W 0.0441(18) 0.0299(16) 0.0310(16) -0.0052(13) -0.0036(14) -0.0064(14)
C12 0.041(2) 0.027(2) 0.035(2) 0.0000(17) -0.0053(18) -0.0101(19)
C34 0.030(2) 0.036(2) 0.038(2) -0.0003(19) -0.0030(18) -0.0015(19)
C31 0.037(3) 0.055(3) 0.059(3) 0.007(2) -0.010(2) -0.017(2)
C42 0.049(3) 0.053(3) 0.047(3) 0.006(2) -0.015(2) 0.002(3)
C38 0.041(3) 0.047(3) 0.055(3) 0.013(2) -0.015(2) -0.016(2)
C26 0.032(2) 0.033(2) 0.032(2) 0.0038(18) -0.0089(17) -0.0020(18)
O7 0.049(2) 0.080(3) 0.085(3) 0.030(2) -0.017(2) -0.018(2)
C15 0.042(3) 0.038(2) 0.026(2) 0.0017(18) -0.0039(18) -0.002(2)
C17 0.059(3) 0.044(3) 0.049(3) 0.008(2) -0.016(2) -0.008(2)
C46 0.049(3) 0.024(2) 0.056(3) -0.001(2) -0.004(2) -0.011(2)
C13 0.033(2) 0.023(2) 0.039(2) -0.0003(17) -0.0044(18) -0.0041(17)
C21 0.045(3) 0.063(4) 0.047(3) 0.015(3) -0.003(2) -0.005(3)
C20 0.038(3) 0.057(3) 0.040(3) 0.007(2) -0.002(2) -0.001(2)
C16 0.050(3) 0.043(3) 0.040(3) 0.000(2) -0.007(2) -0.015(2)
C22 0.029(2) 0.029(2) 0.031(2) 0.0026(17) -0.0064(17) -0.0058(18)
C18 0.046(3) 0.048(3) 0.047(3) 0.021(2) -0.004(2) -0.009(2)
C40 0.049(3) 0.027(2) 0.064(3) 0.013(2) -0.015(2) -0.007(2)
N1 0.037(2) 0.0320(19) 0.042(2) 0.0014(16) -0.0107(16) -0.0120(16)
C27 0.039(2) 0.036(2) 0.030(2) 0.0061(18) -0.0034(18) -0.005(2)
C48 0.056(3) 0.047(3) 0.057(3) -0.016(2) 0.009(2) -0.028(2)
C19 0.040(3) 0.060(3) 0.054(3) 0.018(3) -0.004(2) -0.006(2)
C14 0.033(2) 0.033(2) 0.041(3) -0.0015(19) -0.0072(19) -0.0082(19)
C9 0.047(3) 0.034(2) 0.035(2) 0.0015(19) -0.010(2) -0.005(2)
C10 0.034(2) 0.038(2) 0.041(2) -0.004(2) -0.0043(19) 0.001(2)
C5 0.032(2) 0.045(3) 0.032(2) 0.0039(19) -0.0065(18) -0.007(2)
C11 0.029(2) 0.035(2) 0.048(3) -0.008(2) -0.0039(19) -0.0039(18)
C44 0.039(2) 0.037(2) 0.051(3) -0.003(2) -0.009(2) -0.015(2)
C6 0.032(2) 0.048(3) 0.035(2) -0.010(2) -0.0100(18) 0.001(2)
C8 0.033(2) 0.025(2) 0.040(2) -0.0059(18) -0.0163(18) -0.0002(17)
C45 0.033(2) 0.039(3) 0.054(3) -0.003(2) -0.010(2) -0.008(2)
C7 0.030(2) 0.035(2) 0.039(2) -0.0096(19) -0.0135(18) 0.0071(18)
C43 0.050(3) 0.024(2) 0.045(3) 0.0066(18) -0.012(2) -0.011(2)
C29 0.045(3) 0.033(2) 0.036(2) 0.0010(19) 0.003(2) 0.014(2)
C1 0.036(2) 0.024(2) 0.037(2) 0.0006(18) -0.0073(18) -0.0073(18)
C4 0.030(2) 0.033(2) 0.038(2) -0.0001(18) -0.0088(18) 0.0013(18)
C35 0.038(3) 0.043(3) 0.040(2) -0.001(2) -0.007(2) -0.004(2)
C2 0.0229(19) 0.030(2) 0.036(2) -0.0043(17) -0.0072(16) -0.0041(16)
C25 0.031(2) 0.030(2) 0.035(2) -0.0017(18) -0.0100(18) 0.0028(18)
C28 0.036(2) 0.026(2) 0.039(2) 0.0027(18) -0.0007(19) 0.0018(18)
C3 0.033(2) 0.029(2) 0.033(2) 0.0004(17) -0.0102(17) 0.0024(18)
C23 0.032(2) 0.028(2) 0.031(2) -0.0033(17) -0.0068(17) -0.0048(17)
C24 0.032(2) 0.029(2) 0.033(2) 0.0068(17) -0.0067(17) -0.0010(18)

loop_
_atom_type_symbol
_atom_type_description
_atom_type_scat_dispersion_real
_atom_type_scat_dispersion_imag
_atom_type_scat_source
C C 0.0033 0.0016 'International Tables Vol C Tables 4.2.6.8 and 6.1.1.4'
H H 0.0000 0.0000 'International Tables Vol C Tables 4.2.6.8 and 6.1.1.4'
Cd Cd -0.8075 1.2024 'International Tables Vol C Tables 4.2.6.8 and 6.1.1.4'
N N 0.0061 0.0033 'International Tables Vol C Tables 4.2.6.8 and 6.1.1.4'
O O 0.0106 0.0060 'International Tables Vol C Tables 4.2.6.8 and 6.1.1.4'

loop_
_geom_angle_atom_site_label_1
_geom_angle_atom_site_label_2
_geom_angle_atom_site_label_3
_geom_angle
_geom_angle_site_symmetry_1
_geom_angle_site_symmetry_3
O10 Cd1 O4 94.66(10) . 1_645
O10 Cd1 O9 53.57(10) . .
O10 Cd1 O1 167.91(10) . .
O10 Cd1 O1W 84.64(11) . .
O10 Cd1 O1W 103.65(11) . 2_566
O10 Cd1 N1 98.77(12) . .
O4 Cd1 O9 140.75(10) 1_645 .
O4 Cd1 O1W 78.74(11) 1_645 .
O4 Cd1 O1W 147.32(11) 1_645 2_566
O1 Cd1 O4 79.96(10) . 1_645
O1 Cd1 O9 135.54(9) . .
O1 Cd1 O1W 76.61(11) . 2_566
O1 Cd1 O1W 83.70(11) . .
O1W Cd1 O9 115.18(11) . .
O1W Cd1 O9 70.30(10) 2_566 .
O1W Cd1 O1W 76.34(12) . 2_566
N1 Cd1 O4 85.07(11) . 1_645
N1 Cd1 O9 78.92(11) . .
N1 Cd1 O1 91.59(12) . .
N1 Cd1 O1W 117.81(11) . 2_566
N1 Cd1 O1W 163.69(12) . .
C36 O14 C26 123.0(3) . .
C22 O10 Cd1 99.7(2) . .
C14 O4 Cd1 134.4(3) . 1_465
C22 O9 Cd1 85.9(2) . .
C34 C33 C32 121.0(5) . .
C8 O3 C7 122.2(3) . .
C15 O6 C5 118.5(3) . .
C1 O1 Cd1 124.2(3) . .
C28 O11 C29 120.7(3) . .
C29 C30 C31 119.0(5) . .
C46 C47 C48 122.5(4) . .
C46 C47 C44 116.9(4) . .
C44 C47 C48 120.6(4) . .
O14 C36 C39 114.9(4) . .
C37 C36 O14 124.7(4) . .
C37 C36 C39 120.2(4) . .
C38 C41 C42 119.1(5) . .
C40 C41 C42 121.0(4) . .
C40 C41 C38 119.8(4) . .
C29 C32 C33 119.7(5) . .
C36 C37 C38 120.1(4) . .
C40 C39 C36 119.8(5) . .
Cd1 O1W Cd1 103.66(12) . 2_566
C13 C12 C11 120.6(4) . .
C33 C34 C35 118.1(4) . .
C31 C34 C33 118.8(4) . .
C31 C34 C35 123.1(4) . .
C34 C31 C30 120.9(5) . .
O16 C42 C41 117.5(5) . .
O15 C42 O16 123.3(5) . .
O15 C42 C41 119.2(5) . .
C37 C38 C41 119.4(5) . .
C27 C26 O14 115.1(4) . .
C27 C26 C25 121.9(4) . .
C25 C26 O14 122.8(4) . .
O6 C15 C16 115.3(4) . .
O6 C15 C18 123.9(4) . .
C16 C15 C18 120.7(4) . .
C16 C17 C20 121.2(5) . .
C47 C46 C45 119.8(4) . .
C12 C13 C14 118.8(4) . .
C12 C13 C10 120.0(4) . .
C10 C13 C14 121.2(4) . .
O8 C21 C20 116.0(5) . .
O7 C21 O8 122.9(5) . .
O7 C21 C20 121.1(5) . .
C17 C20 C21 120.5(5) . .
C19 C20 C17 119.0(5) . .
C19 C20 C21 120.4(5) . .
C15 C16 C17 118.8(5) . .
O10 C22 C23 119.2(4) . .
O9 C22 O10 120.5(4) . .
O9 C22 C23 120.3(3) . .
C19 C18 C15 120.1(4) . .
C39 C40 C41 120.4(4) . .
C45 N1 Cd1 121.3(3) . .
C45 N1 C43 116.4(4) . .
C43 N1 Cd1 121.7(3) . .
C26 C27 C28 118.3(4) . .
C47 C48 C48 111.7(5) . 2_676
C18 C19 C20 120.1(5) . .
O4 C14 O5 123.3(4) . .
O4 C14 C13 121.8(4) . .
O5 C14 C13 114.9(4) . .
C10 C9 C8 119.8(4) . .
C9 C10 C13 119.6(4) . .
C6 C5 O6 118.9(4) . .
C6 C5 C4 121.8(4) . .
C4 C5 O6 119.1(4) . .
C8 C11 C12 118.7(4) . .
C43 C44 C47 119.9(4) . .
C5 C6 C7 119.3(4) . .
C9 C8 O3 115.9(4) . .
C9 C8 C11 121.1(4) . .
C11 C8 O3 122.7(4) . .
N1 C45 C46 123.4(4) . .
C6 C7 O3 114.8(4) . .
C6 C7 C3 120.4(4) . .
C3 C7 O3 124.7(4) . .
N1 C43 C44 123.6(4) . .
C30 C29 O11 120.8(5) . .
C32 C29 O11 118.3(5) . .
C32 C29 C30 120.5(4) . .
O1 C1 C2 117.5(3) . .
O2 C1 O1 123.1(4) . .
O2 C1 C2 119.4(4) . .
C5 C4 C2 118.4(4) . .
O13 C35 O12 123.4(4) . .
O13 C35 C34 123.5(4) . .
O12 C35 C34 113.2(4) . .
C4 C2 C1 122.5(4) . .
C3 C2 C1 117.0(4) . .
C3 C2 C4 120.5(4) . .
C26 C25 C23 118.9(4) . .
O11 C28 C27 113.6(4) . .
C24 C28 O11 124.7(4) . .
C24 C28 C27 121.7(4) . .
C7 C3 C2 119.6(4) . .
C25 C23 C22 119.9(4) . .
C25 C23 C24 120.4(4) . .
C24 C23 C22 119.7(4) . .
C28 C24 C23 118.8(4) . .

loop_
_geom_bond_atom_site_label_1
_geom_bond_atom_site_label_2
_geom_bond_distance
_geom_bond_site_symmetry_2
Cd1 O10 2.265(3) .
Cd1 O4 2.361(3) 1_645
Cd1 O9 2.560(3) .
Cd1 O1 2.346(3) .
Cd1 O1W 2.411(3) 2_566
Cd1 O1W 2.383(3) .
Cd1 N1 2.313(4) .
O8 C21 1.300(6) .
O16 C42 1.279(6) .
O14 C36 1.370(5) .
O14 C26 1.389(5) .
O10 C22 1.262(5) .
O4 Cd1 2.361(3) 1_465
O4 C14 1.220(5) .
O9 C22 1.261(5) .
C33 C32 1.378(6) .
C33 C34 1.377(6) .
O3 C8 1.387(5) .
O3 C7 1.388(5) .
O5 C14 1.309(5) .
O6 C15 1.375(5) .
O6 C5 1.392(5) .
O1 C1 1.284(5) .
O11 C29 1.392(5) .
O11 C28 1.387(5) .
O13 C35 1.207(6) .
C30 C31 1.391(7) .
C30 C29 1.380(8) .
C47 C46 1.384(7) .
C47 C48 1.495(6) .
C47 C44 1.389(6) .
C36 C37 1.362(7) .
C36 C39 1.391(6) .
O15 C42 1.259(7) .
C41 C42 1.491(7) .
C41 C38 1.390(6) .
C41 C40 1.376(7) .
C32 C29 1.357(7) .
O12 C35 1.311(6) .
C37 C38 1.388(7) .
O2 C1 1.234(5) .
C39 C40 1.366(7) .
O1W Cd1 2.411(3) 2_566
C12 C13 1.369(6) .
C12 C11 1.386(6) .
C34 C31 1.364(7) .
C34 C35 1.494(6) .
C26 C27 1.372(6) .
C26 C25 1.378(6) .
O7 C21 1.261(7) .
C15 C16 1.382(6) .
C15 C18 1.383(7) .
C17 C20 1.390(8) .
C17 C16 1.382(7) .
C46 C45 1.384(6) .
C13 C14 1.478(6) .
C13 C10 1.399(6) .
C21 C20 1.474(7) .
C20 C19 1.390(7) .
C22 C23 1.489(6) .
C18 C19 1.376(7) .
N1 C45 1.337(6) .
N1 C43 1.348(6) .
C27 C28 1.389(6) .
C48 C48 1.505(9) 2_676
C9 C10 1.373(6) .
C9 C8 1.378(6) .
C5 C6 1.374(6) .
C5 C4 1.382(6) .
C11 C8 1.383(6) .
C44 C43 1.369(6) .
C6 C7 1.382(6) .
C7 C3 1.387(6) .
C1 C2 1.489(6) .
C4 C2 1.394(6) .
C2 C3 1.387(6) .
C25 C23 1.389(6) .
C28 C24 1.373(6) .
C23 C24 1.394(6) .
